data_4000534
_journal_name_full 'Chemistry of Materials'
_journal_paper_doi 10.1021/cm049411v
_journal_year 2005
_chemical_formula_sum 'C5.5 H25.5 F2 Ga4 Mn N1.5 O27 P4'
_chemical_formula_weight 1040.47
_space_group_IT_number 15
_symmetry_cell_setting monoclinic
_symmetry_space_group_name_Hall '-C 2yc'
_symmetry_space_group_name_H-M 'C 1 2/c 1'
_cell_angle_alpha 90.00
_cell_angle_beta 97.9270(10)
_cell_angle_gamma 90.00
_cell_formula_units_Z 4
_cell_length_a 18.9522(12)
_cell_length_b 15.9644(10)
_cell_length_c 9.0028(6)
_cell_measurement_temperature 294(2)
_cell_volume 2697.9(3)
_diffrn_ambient_temperature 294(2)
_exptl_crystal_density_diffrn 2.562
_exptl_crystal_density_meas ?
_cod_depositor_comments
;
The following automatic conversions were performed:
'_symmetry_cell_setting' value 'Monoclinic' changed to 'monoclinic'
according to '/home/saulius/struct/CIF-dictionaries/cif_core.dic'
dictionary named 'cif_core.dic' version 2.4.1 from 2010-06-29.

Automatic conversion script
Id: cif_fix_enum 1527 2010-12-29 10:47:43Z saulius 
;
_cod_original_sg_symbol_H-M C2/c
_cod_original_formula_sum 'C5.50 H25.50 F2 Ga4 Mn N1.50 O27 P4'
_cod_database_code 4000534

loop_
_symmetry_equiv_pos_as_xyz
'x, y, z'
'-x, y, -z+1/2'
'x+1/2, y+1/2, z'
'-x+1/2, y+1/2, -z+1/2'
'-x, -y, -z'
'x, -y, z-1/2'
'-x+1/2, -y+1/2, -z'
'x+1/2, -y+1/2, z-1/2'

loop_
_atom_site_label
_atom_site_type_symbol
_atom_site_fract_x
_atom_site_fract_y
_atom_site_fract_z
_atom_site_U_iso_or_equiv
_atom_site_adp_type
_atom_site_occupancy
_atom_site_symmetry_multiplicity
_atom_site_calc_flag
_atom_site_refinement_flags
_atom_site_disorder_assembly
_atom_site_disorder_group
Ga1 Ga 0.26314(3) 0.11881(4) 0.07759(6) 0.01130(19) Uani 1 1 d . . .
Ga2 Ga 0.17235(3) 0.13109(3) 0.60289(6) 0.00905(19) Uani 1 1 d . . .
Mn1 Mn 0.0000 0.12520(7) 0.7500 0.0118(3) Uani 1 2 d S . .
P1 P 0.14485(7) 0.22424(8) 0.90789(14) 0.0107(3) Uani 1 1 d . . .
P2 P 0.22351(7) 0.02195(8) 0.33943(14) 0.0100(3) Uani 1 1 d . . .
F1 F 0.07292(17) 0.1262(2) 0.5898(3) 0.0125(6) Uani 1 1 d . . .
O1 O 0.0651(2) 0.2125(3) 0.8823(5) 0.0233(10) Uani 1 1 d . . .
O2 O 0.1604(2) 0.3172(2) 0.9508(4) 0.0161(8) Uani 1 1 d . . .
O3 O 0.1756(2) 0.1693(3) 1.0435(5) 0.0199(9) Uani 1 1 d . . .
O4 O 0.1834(2) 0.2031(3) 0.7752(4) 0.0145(8) Uani 1 1 d . . .
O5 O 0.2734(2) -0.0301(2) 0.4534(4) 0.0138(8) Uani 1 1 d . . .
O6 O 0.2729(2) 0.0852(2) 0.2737(4) 0.0125(7) Uani 1 1 d . . .
O7 O 0.1678(2) 0.0681(2) 0.4167(4) 0.0120(7) Uani 1 1 d . . .
O8 O 0.1843(2) -0.0297(2) 0.2134(4) 0.0132(7) Uani 1 1 d . . .
O9 O 0.2761(2) 0.1568(2) 0.5958(4) 0.0106(7) Uani 1 1 d . . .
O10 O 0.1580(2) 0.2368(2) 0.4747(4) 0.0130(7) Uani 1 1 d . . .
O11 O 0.0501(6) 0.0317(7) 0.9175(14) 0.075(5) Uani 0.81(3) 1 d P . .
O11' O 0.0320(17) 0.001(2) 0.846(4) 0.075(5) Uani 0.19 1 d P . .
C1 C 0.2844(3) 0.2264(3) 0.5351(5) 0.0096(9) Uani 1 1 d . . .
C3 C 0.5000 0.3018(12) 0.7500 0.073(5) Uiso 1 2 d S . .
C2 C 0.5493(8) 0.3643(8) 0.6946(17) 0.073(3) Uiso 1 1 d . . .
